data_4000289
_journal_name_full 'Chemistry of Materials'
_journal_paper_doi 10.1021/cm034222i
_journal_year 2003
_chemical_formula_sum 'C7 H4 Br0.52 I0.77 S2 Se4'
_chemical_formula_weight 607.34
_space_group_IT_number 62
_symmetry_cell_setting orthorhombic
_symmetry_space_group_name_Hall '-P 2ac 2n'
_symmetry_space_group_name_H-M 'P n m a'
_cell_angle_alpha 90
_cell_angle_beta 90
_cell_angle_gamma 90
_cell_formula_units_Z 4
_cell_length_a 4.026(8)
_cell_length_b 12.515(2)
_cell_length_c 25.315(3)
_cell_measurement_reflns_used 25
_cell_measurement_temperature 296.2
_cell_measurement_theta_max 14.9
_cell_measurement_theta_min 13.2
_cell_volume 1275(1)
_diffrn_measured_fraction_theta_full 0.9987
_diffrn_measured_fraction_theta_max 0.9987
_diffrn_measurement_device_type 'Rigaku AFC7R'
_diffrn_measurement_method \w
_diffrn_radiation_type 'Mo K\a'
_diffrn_radiation_wavelength 0.7107
_diffrn_reflns_av_R_equivalents ?
_diffrn_reflns_limit_h_max 0
_diffrn_reflns_limit_h_min -5
_diffrn_reflns_limit_k_max 16
_diffrn_reflns_limit_k_min 0
_diffrn_reflns_limit_l_max 32
_diffrn_reflns_limit_l_min 0
_diffrn_reflns_number 1529
_diffrn_reflns_theta_full 27.49
_diffrn_reflns_theta_max 27.49
_diffrn_standards_decay_% 0.81
_diffrn_standards_interval_count 150
_diffrn_standards_number 3
_exptl_absorpt_coefficient_mu 15.294
_exptl_absorpt_correction_T_max 0.997
_exptl_absorpt_correction_T_min 0.550
_exptl_absorpt_correction_type psi-scan
_exptl_absorpt_process_details '(North, Phillips & Mathews, 1968)'
_exptl_crystal_colour bronze
_exptl_crystal_density_diffrn 3.163
_exptl_crystal_density_meas ?
_exptl_crystal_density_method 'not measured'
_exptl_crystal_description needle
_exptl_crystal_size_max 0.400
_exptl_crystal_size_mid 0.070
_exptl_crystal_size_min 0.010
_exptl_crystal_size_rad ?
_refine_diff_density_max 0.64
_refine_diff_density_min -0.58
_refine_ls_abs_structure_details ?
_refine_ls_abs_structure_Flack ?
_refine_ls_extinction_coef ?
_refine_ls_extinction_method none
_refine_ls_goodness_of_fit_ref 1.169
_refine_ls_hydrogen_treatment noref
_refine_ls_number_parameters 75
_refine_ls_number_reflns 887
_refine_ls_R_factor_gt 0.0314
_refine_ls_shift/su_max 2.6439
_refine_ls_structure_factor_coef F
_refine_ls_weighting_details 'w = 1/[\s^2^(Fo) + 0.00063|Fo|^2^]'
_refine_ls_weighting_scheme calc
_refine_ls_wR_factor_ref 0.0449
_reflns_number_gt 887
_reflns_number_total 1529
_reflns_threshold_expression F^2^>3.0\s(F^2^)
_cod_original_sg_symbol_H-M 'P 21/n 21/m 21/a'
_cod_original_formula_sum 'C7 H4 Br0.52 I0.77 S2 Se4 '
_cod_database_code 4000289

loop_
_symmetry_equiv_pos_as_xyz
x,y,z
1/2+x,1/2-y,1/2-z
-x,1/2+y,-z
1/2-x,-y,1/2+z
-x,-y,-z
1/2-x,1/2+y,1/2+z
x,1/2-y,z
1/2+x,y,1/2-z

loop_
_atom_site_label
_atom_site_type_symbol
_atom_site_fract_x
_atom_site_fract_y
_atom_site_fract_z
_atom_site_U_iso_or_equiv
_atom_site_adp_type
_atom_site_occupancy
_atom_site_calc_flag
_atom_site_refinement_flags
_atom_site_disorder_assembly
_atom_site_disorder_group
I(1) I 0.28(1) -0.07450(8) 0.7476(4) 0.324(6) Uani 0.56 d P . .
Se(1) Se -0.2857(2) 0.12189(5) 0.51331(3) 0.0399(2) Uani 1.00 d . . .
Se(2) Se 0.0874(2) 0.12256(6) 0.63272(3) 0.0433(2) Uani 1.00 d . . .
S(1) S -0.5724(6) 0.1306(1) 0.39707(8) 0.0511(6) Uani 1.00 d . . .
C(1) C -0.727(3) 0.2500 0.3653(4) 0.049(4) Uani 1.00 d S . .
C(2) C -0.447(2) 0.1971(5) 0.4534(2) 0.031(2) Uani 1.00 d . . .
C(3) C -0.167(3) 0.2500 0.5501(4) 0.037(3) Uani 1.00 d S . .
C(4) C -0.024(3) 0.2500 0.5958(4) 0.032(3) Uani 1.00 d S . .
C(5) C 0.286(2) 0.1974(5) 0.6884(3) 0.045(2) Uani 1.00 d . . .
H(1) H -0.9701 0.2500 0.3658 0.0507 Uiso 1.00 calc S . .
H(2) H -0.6660 0.2500 0.3281 0.0507 Uiso 1.00 calc S . .
H(3) H 0.3906 0.1584 0.7178 0.0507 Uiso 1.00 calc . . .

loop_
_atom_type_symbol
_atom_type_description
_atom_type_scat_dispersion_real
_atom_type_scat_dispersion_imag
_atom_type_scat_source
C C 0.003 0.002
;International Tables for Crystallography
(1992, Vol. C, Tables 4.2.6.8 and 6.1.1.1)
;
H H 0.000 0.000
;International Tables for Crystallography
(1992, Vol. C, Table 6.1.1.2)
;
S S 0.125 0.123
;International Tables for Crystallography
(1992, Vol. C, Tables 4.2.6.8 and 6.1.1.1)
;
Se Se -0.093 2.226
;International Tables for Crystallography
(1992, Vol. C, Tables 4.2.6.8 and 6.1.1.1)
;
I I -0.474 1.812
;International Tables for Crystallography
(1992, Vol. C, Tables 4.2.6.8 and 6.1.1.1)
;
Br Br -0.290 2.459
;International Tables for Crystallography
(1992, Vol. C, Tables 4.2.6.8 and 6.1.1.1)
;
